data_4323435
loop_
_publ_author_name
'F. Albert Cotton'
'G\"unter Schmid'

_publ_section_title
;
 Mononuclear Molybdenum(IV) Complexes with Two Multiply Bonded Chalcogen
 Ligands in Trans Configuration and Chelating Biphosphine Ligands
;
_journal_name_full 'Inorganic Chemistry'
_journal_page_first 2267
_journal_page_last 2278
_journal_paper_doi 10.1021/ic961071v
_journal_volume 36
_journal_year 1997
_chemical_compound_source
;
 Reaction: Mo(N2)2(dppee)2, 2 Bz2S3 in toluene
;
_chemical_formula_analytical 'FAB mass spectrum: 954u + 3u (NBA)'
_chemical_formula_moiety 'C52 H44 Mo P4 S2'
_chemical_formula_structural
;
 Mo (S)2 ( (C6 H5)2 P C H C H P (C6 H5)2 )2
;
_chemical_formula_sum 'C52 H44 Mo P4 S2'
_chemical_formula_weight 952.81
_chemical_melting_point 530(3)
_chemical_name_common trans-Mo(S)~2~(dppee)~2~
_chemical_name_systematic
;
trans-bis(cis-1,2-bis(diphenylphosphino)ethylene-P,P')-bis-sulfido-
molybdenum(IV)
;
_space_group_IT_number 2
_symmetry_cell_setting triclinic
_symmetry_space_group_name_Hall '-P 1'
_symmetry_space_group_name_H-M 'P -1'
_atom_sites_solution_hydrogens geom
_atom_sites_solution_primary direct
_atom_sites_solution_secondary difmap
_audit_creation_method SHELXL
_cell_angle_alpha 100.95(3)
_cell_angle_beta 95.04(4)
_cell_angle_gamma 117.81(2)
_cell_formula_units_Z 1
_cell_length_a 10.102(4)
_cell_length_b 10.722(4)
_cell_length_c 12.195(3)
_cell_measurement_reflns_used 200
_cell_measurement_temperature 293(2)
_cell_measurement_theta_max 17.7
_cell_measurement_theta_min 13.1
_cell_volume 1123.1(8)
_computing_cell_refinement 'LCR from System ULM'
_computing_data_collection 'Enraf Nonius CAD4'
_computing_data_reduction STP
_computing_molecular_graphics 'ORTEP from System ULM'
_computing_publication_material CIFTAB
_computing_structure_refinement 'SHELXL-93 (Sheldrick, 1993)'
_computing_structure_solution 'Mo on 0.0 0.0 0.0'
_diffrn_ambient_temperature 293(2)
_diffrn_measurement_device 'Enraf-Nonius CAD4'
_diffrn_measurement_method '\w scan'
_diffrn_radiation_monochromator graphite
_diffrn_radiation_source 'fine-focus sealed tube'
_diffrn_radiation_type Mo-K\a
_diffrn_radiation_wavelength 0.71073
_diffrn_reflns_av_R_equivalents 0.0212
_diffrn_reflns_av_sigmaI/netI 0.0298
_diffrn_reflns_limit_h_max 11
_diffrn_reflns_limit_h_min -12
_diffrn_reflns_limit_k_max 12
_diffrn_reflns_limit_k_min -2
_diffrn_reflns_limit_l_max 14
_diffrn_reflns_limit_l_min -14
_diffrn_reflns_number 5205
_diffrn_reflns_theta_max 25.44
_diffrn_reflns_theta_min 2.22
_diffrn_standards_decay_% 2.2
_diffrn_standards_interval_count 'based on time, every 60 minutes'
_diffrn_standards_interval_time 60
_diffrn_standards_number 3
_exptl_absorpt_coefficient_mu 0.564
_exptl_absorpt_correction_T_max 'Mode FLAT'
_exptl_absorpt_correction_T_min 'Mode FLAT'
_exptl_absorpt_correction_type 'Mode FLAT, CAD4-Diffractometer'
_exptl_crystal_colour brown
_exptl_crystal_density_diffrn 1.409
_exptl_crystal_density_meas ?
_exptl_crystal_density_method 'not determined'
_exptl_crystal_description 'rhombic plate'
_exptl_crystal_F_000 490
_exptl_crystal_size_max 0.50
_exptl_crystal_size_mid 0.50
_exptl_crystal_size_min 0.15
_refine_diff_density_max 0.982
_refine_diff_density_min -0.788
_refine_diff_density_rms 0.075
_refine_ls_extinction_coef none
_refine_ls_extinction_method none
_refine_ls_goodness_of_fit_all 1.077
_refine_ls_goodness_of_fit_obs 1.090
_refine_ls_hydrogen_treatment 'all hydrogens refined, common U'
_refine_ls_matrix_type full
_refine_ls_number_parameters 340
_refine_ls_number_reflns 4166
_refine_ls_number_restraints 0
_refine_ls_restrained_S_all 1.077
_refine_ls_restrained_S_obs 1.090
_refine_ls_R_factor_all 0.0463
_refine_ls_R_factor_obs 0.0366
_refine_ls_shift/esd_max -0.038
_refine_ls_shift/esd_mean 0.006
_refine_ls_structure_factor_coef Fsqd
_refine_ls_weighting_details 'w=1/[\s^2^(Fo^2^)+(0.0691P)^2^+0.2770P] where P=(Fo^2^+2Fc^2^)/3'
_refine_ls_weighting_scheme calc
_refine_ls_wR_factor_all 0.1029
_refine_ls_wR_factor_obs 0.0969
_reflns_number_observed 3651
_reflns_number_total 4166
_reflns_observed_criterion >2sigma(I)
_cod_data_source_file ic961071v_2.cif
_cod_data_source_block MoS2dppee_2
_cod_depositor_comments
;
The following automatic conversions were performed:

'_geom_bond_publ_flag' value 'Y' changed to 'y' according to the
built-in table from CIF Core dictionary named 'cif_core.dic' version
2.4.1 from 2010-06-29 (10 times).

'_geom_bond_publ_flag' value 'N'
changed to 'n' according to the built-in table from CIF Core
dictionary named 'cif_core.dic' version 2.4.1 from 2010-06-29 (24
times).

'_geom_angle_publ_flag' value 'Y' changed to 'y' according
to the built-in table from CIF Core dictionary named 'cif_core.dic'
version 2.4.1 from 2010-06-29 (14 times).

'_geom_angle_publ_flag'
value 'N' changed to 'n' according to the built-in table from CIF
Core dictionary named 'cif_core.dic' version 2.4.1 from 2010-06-29
(38 times).

Automatic conversion script
Id: cif_fix_values 1715 2011-07-08 13:25:40Z adriana 

The following automatic conversions were performed:

'_exptl_crystal_density_meas' value 'not determined' was changed to
'?' - the value is perceived as not measured.

Automatic conversion script
Id: cif_fix_values 3008 2015-01-20 13:52:24Z robertas 

The following automatic conversions were performed:

'_refine_ls_weighting_scheme' value 'calc
w=1/[\s^2^(Fo^2^)+(0.0691P)^2^+0.2770P] where P=(Fo^2^+2Fc^2^)/3' was
changed to 'calc'. New tag '_refine_ls_weighting_details' was
created. The value of the new tag was set to
'w=1/[\s^2^(Fo^2^)+(0.0691P)^2^+0.2770P] where P=(Fo^2^+2Fc^2^)/3'.

Automatic conversion script
Id: cif_fix_values 3143 2015-03-26 13:38:13Z robertas 
;
_cod_original_cell_volume 1123.1(7)
_cod_database_code 4323435

loop_
_symmetry_equiv_pos_as_xyz
'x, y, z'
'-x, -y, -z'

loop_
_atom_site_aniso_label
_atom_site_aniso_U_11
_atom_site_aniso_U_22
_atom_site_aniso_U_33
_atom_site_aniso_U_23
_atom_site_aniso_U_13
_atom_site_aniso_U_12
Mo1 0.0302(2) 0.0269(2) 0.0335(2) 0.00836(12) 0.00585(11) 0.01069(12)
S1 0.0419(3) 0.0305(3) 0.0427(4) 0.0083(3) 0.0046(3) 0.0086(3)
P2 0.0350(3) 0.0327(3) 0.0352(3) 0.0085(3) 0.0074(3) 0.0133(3)
P1 0.0371(3) 0.0343(3) 0.0391(3) 0.0118(3) 0.0074(3) 0.0166(3)
C1 0.0387(13) 0.0428(15) 0.0475(15) 0.0122(12) 0.0075(11) 0.0224(12)
C1A 0.053(2) 0.0363(14) 0.0444(14) 0.0141(11) 0.0130(12) 0.0220(13)
C1B 0.055(2) 0.048(2) 0.056(2) 0.0224(14) 0.0089(14) 0.0206(15)
C1C 0.065(2) 0.049(2) 0.075(2) 0.028(2) 0.006(2) 0.011(2)
C1D 0.104(3) 0.041(2) 0.064(2) 0.024(2) 0.019(2) 0.034(2)
C1E 0.089(3) 0.069(2) 0.090(3) 0.041(2) 0.032(2) 0.055(2)
C1F 0.066(2) 0.061(2) 0.077(2) 0.034(2) 0.023(2) 0.040(2)
C1G 0.0453(15) 0.047(2) 0.0449(15) 0.0119(12) 0.0050(12) 0.0251(13)
C1H 0.063(2) 0.064(2) 0.045(2) 0.0149(15) 0.0087(14) 0.025(2)
C1I 0.094(3) 0.094(3) 0.042(2) 0.015(2) 0.007(2) 0.043(3)
C1K 0.080(3) 0.072(3) 0.054(2) -0.006(2) -0.015(2) 0.030(2)
C1L 0.052(2) 0.057(2) 0.071(2) 0.000(2) -0.008(2) 0.017(2)
C1M 0.047(2) 0.049(2) 0.053(2) 0.0105(14) 0.0029(13) 0.0212(14)
C2 0.0384(13) 0.0404(15) 0.0451(15) 0.0094(12) 0.0125(12) 0.0191(12)
C2A 0.0392(13) 0.0367(14) 0.0409(14) 0.0106(11) 0.0125(11) 0.0153(11)
C2B 0.053(2) 0.046(2) 0.047(2) 0.0147(13) 0.0031(13) 0.0125(14)
C2C 0.077(2) 0.056(2) 0.058(2) 0.028(2) 0.013(2) 0.023(2)
C2D 0.063(2) 0.039(2) 0.070(2) 0.022(2) 0.021(2) 0.011(2)
C2E 0.045(2) 0.044(2) 0.059(2) 0.0102(14) 0.0113(14) 0.0090(13)
C2F 0.0414(14) 0.044(2) 0.046(2) 0.0121(12) 0.0092(12) 0.0156(12)
C2G 0.0505(15) 0.0355(13) 0.0357(13) 0.0073(11) 0.0078(11) 0.0193(12)
C2H 0.050(2) 0.054(2) 0.044(2) 0.0084(13) 0.0036(13) 0.0232(14)
C2I 0.063(2) 0.070(2) 0.048(2) 0.000(2) -0.005(2) 0.022(2)
C2K 0.095(3) 0.076(3) 0.043(2) -0.010(2) -0.004(2) 0.045(2)
C2L 0.087(3) 0.085(3) 0.048(2) 0.002(2) 0.016(2) 0.053(2)
C2M 0.059(2) 0.061(2) 0.046(2) 0.0080(14) 0.0142(14) 0.029(2)

loop_
_atom_site_label
_atom_site_type_symbol
_atom_site_fract_x
_atom_site_fract_y
_atom_site_fract_z
_atom_site_U_iso_or_equiv
_atom_site_thermal_displace_type
_atom_site_occupancy
_atom_site_calc_flag
_atom_site_refinement_flags
_atom_site_disorder_group
Mo1 Mo 0.0000 0.0000 0.0000 0.03159(12) Uani 1 d S .
S1 S 0.18308(8) 0.23011(7) 0.07925(6) 0.0427(2) Uani 1 d . .
P2 P 0.15469(7) -0.01437(7) -0.14618(5) 0.0358(2) Uani 1 d . .
P1 P 0.15614(7) -0.08535(7) 0.10174(6) 0.0369(2) Uani 1 d . .
C1 C 0.2874(3) -0.0967(3) 0.0117(2) 0.0421(6) Uani 1 d . .
H1 H 0.3500(35) -0.1287(32) 0.0405(26) 0.046(8) Uiso 1 d . .
C1A C 0.0812(3) -0.2625(3) 0.1361(2) 0.0438(6) Uani 1 d . .
C1B C -0.0734(4) -0.3512(3) 0.1262(3) 0.0543(7) Uani 1 d . .
H1B H -0.1375(44) -0.3170(43) 0.1011(34) 0.078(5) Uiso 1 d . .
C1C C -0.1266(5) -0.4835(4) 0.1541(3) 0.0694(10) Uani 1 d . .
H1C H -0.2146(46) -0.5304(46) 0.1562(36) 0.078(5) Uiso 1 d . .
C1D C -0.0290(5) -0.5271(4) 0.1925(3) 0.0688(10) Uani 1 d . .
H1D H -0.0614(45) -0.6173(45) 0.2095(33) 0.078(5) Uiso 1 d . .
C1E C 0.1255(5) -0.4392(4) 0.2040(4) 0.0722(10) Uani 1 d . .
H1E H 0.1883(44) -0.4719(44) 0.2295(35) 0.078(5) Uiso 1 d . .
C1F C 0.1801(4) -0.3074(4) 0.1762(3) 0.0617(8) Uani 1 d . .
H1F H 0.2932(48) -0.2360(45) 0.1878(34) 0.078(5) Uiso 1 d . .
C1G C 0.2916(3) 0.0370(3) 0.2350(2) 0.0449(6) Uani 1 d . .
C1H C 0.2601(4) 0.0115(4) 0.3392(3) 0.0602(8) Uani 1 d . .
H1H H 0.1729(44) -0.0709(43) 0.3416(32) 0.072(5) Uiso 1 d . .
C1I C 0.3587(5) 0.1084(5) 0.4396(3) 0.0791(12) Uani 1 d . .
H1I H 0.3367(42) 0.0858(41) 0.5024(35) 0.072(5) Uiso 1 d . .
C1K C 0.4889(5) 0.2320(5) 0.4372(3) 0.0770(11) Uani 1 d . .
H1K H 0.5537(43) 0.2917(42) 0.5144(33) 0.072(5) Uiso 1 d . .
C1L C 0.5222(4) 0.2594(4) 0.3357(3) 0.0682(9) Uani 1 d . .
H1L H 0.6107(45) 0.3471(42) 0.3290(33) 0.072(5) Uiso 1 d . .
C1M C 0.4236(3) 0.1622(3) 0.2339(3) 0.0519(7) Uani 1 d . .
H1M H 0.4472(42) 0.1817(41) 0.1702(33) 0.072(5) Uiso 1 d . .
C2 C 0.2867(3) -0.0686(3) -0.0880(2) 0.0414(6) Uani 1 d . .
H2 H 0.3411(38) -0.0784(37) -0.1303(30) 0.056(10) Uiso 1 d . .
C2A C 0.2873(3) 0.1543(3) -0.1790(2) 0.0400(6) Uani 1 d . .
C2B C 0.2507(4) 0.1905(4) -0.2752(3) 0.0540(7) Uani 1 d . .
H2B H 0.1707(40) 0.1314(38) -0.3265(30) 0.059(4) Uiso 1 d . .
C2C C 0.3466(4) 0.3234(4) -0.2950(3) 0.0658(9) Uani 1 d . .
H2C H 0.3200(37) 0.3444(36) -0.3673(29) 0.059(4) Uiso 1 d . .
C2D C 0.4803(4) 0.4216(4) -0.2181(3) 0.0611(9) Uani 1 d . .
H2D H 0.5236(41) 0.4991(41) -0.2277(31) 0.059(4) Uiso 1 d . .
C2E C 0.5177(4) 0.3886(3) -0.1219(3) 0.0553(8) Uani 1 d . .
H2E H 0.6087(41) 0.4538(38) -0.0648(30) 0.059(4) Uiso 1 d . .
C2F C 0.4226(3) 0.2556(3) -0.1012(3) 0.0461(6) Uani 1 d . .
H2F H 0.4481(39) 0.2336(38) -0.0385(31) 0.059(4) Uiso 1 d . .
C2G C 0.0788(3) -0.1417(3) -0.2885(2) 0.0418(6) Uani 1 d . .
C2H C -0.0777(4) -0.2276(4) -0.3307(3) 0.0516(7) Uani 1 d . .
H2H H -0.1411(42) -0.2199(40) -0.2883(32) 0.067(5) Uiso 1 d . .
C2I C -0.1329(4) -0.3264(4) -0.4362(3) 0.0683(10) Uani 1 d . .
H2I H -0.2354(43) -0.3843(39) -0.4637(32) 0.067(5) Uiso 1 d . .
C2K C -0.0365(5) -0.3411(5) -0.5019(3) 0.0756(11) Uani 1 d . .
H2K H -0.0652(41) -0.3993(41) -0.5706(33) 0.067(5) Uiso 1 d . .
C2L C 0.1188(5) -0.2547(5) -0.4631(3) 0.0710(10) Uani 1 d . .
H2L H 0.1988(41) -0.2640(39) -0.5051(32) 0.067(5) Uiso 1 d . .
C2M C 0.1764(4) -0.1568(4) -0.3568(3) 0.0562(7) Uani 1 d . .
H2M H 0.2888(42) -0.0929(39) -0.3245(32) 0.067(5) Uiso 1 d . .

loop_
_atom_type_symbol
_atom_type_description
_atom_type_scat_dispersion_real
_atom_type_scat_dispersion_imag
_atom_type_scat_source
C C 0.0033 0.0016 'International Tables Vol C Tables 4.2.6.8 and 6.1.1.4'
H H 0.0000 0.0000 'International Tables Vol C Tables 4.2.6.8 and 6.1.1.4'
Mo Mo -1.6832 0.6857 'International Tables Vol C Tables 4.2.6.8 and 6.1.1.4'
S S 0.1246 0.1234 'International Tables Vol C Tables 4.2.6.8 and 6.1.1.4'
P P 0.1023 0.0942 'International Tables Vol C Tables 4.2.6.8 and 6.1.1.4'

loop_
_geom_angle_atom_site_label_1
_geom_angle_atom_site_label_2
_geom_angle_atom_site_label_3
_geom_angle
_geom_angle_site_symmetry_1
_geom_angle_site_symmetry_3
_geom_angle_publ_flag
S1 Mo1 P1 89.14(5) . . y
S1 Mo1 P1 90.86(5) . 2 y
S1 Mo1 P2 88.54(4) . . y
S1 Mo1 P2 91.46(4) . 2 y
P1 Mo1 P2 81.04(3) . . y
P1 Mo1 P2 98.96(3) . 2 y
C1 P1 C1A 100.46(13) . . y
C1 P1 C1G 100.48(13) . . y
C1A P1 C1G 100.81(14) . . y
Mo1 P1 C1 107.05(10) . . n
Mo1 P1 C1G 118.46(10) . . n
Mo1 P1 C1A 125.60(10) . . n
P1 C1 C2 122.3(2) . . y
P1 C1A C1B 120.9(2) . . n
P1 C1A C1F 120.4(2) . . n
P1 C1G C1H 120.9(2) . . n
P1 C1G C1M 120.6(2) . . n
C1F C1A C1B 118.6(3) . . n
C1A C1B C1C 119.7(3) . . n
C1B C1C C1D 121.3(4) . . n
C1C C1D C1E 119.7(3) . . n
C1D C1E C1F 119.7(4) . . n
C1E C1F C1A 121.0(3) . . n
C1M C1G C1H 118.5(3) . . n
C1G C1H C1I 120.6(4) . . n
C1H C1I C1K 120.3(4) . . n
C1I C1K C1L 120.1(3) . . n
C1K C1L C1M 120.0(4) . . n
C1L C1M C1G 120.5(3) . . n
C2 P2 C2A 100.99(13) . . y
C2 P2 C2G 99.90(13) . . y
C2A P2 C2G 100.91(13) . . y
Mo1 P2 C2 107.37(10) . . n
Mo1 P2 C2A 118.38(9) . . n
Mo1 P2 C2G 125.39(9) . . n
P2 C2 C1 122.2(2) . . y
P2 C2A C2B 121.2(2) . . n
P2 C2A C2F 120.1(2) . . n
P2 C2G C2H 121.0(2) . . n
P2 C2G C2M 120.9(2) . . n
C2F C2A C2B 118.4(3) . . n
C2A C2B C2C 120.9(3) . . n
C2B C2C C2D 120.0(3) . . n
C2C C2D C2E 120.0(3) . . n
C2D C2E C2F 120.4(3) . . n
C2E C2F C2A 120.2(3) . . n
C2M C2G C2H 118.1(3) . . n
C2G C2H C2I 120.3(3) . . n
C2H C2I C2K 121.1(3) . . n
C2I C2K C2L 119.6(3) . . n
C2K C2L C2M 120.2(3) . . n
C2L C2M C2G 120.7(3) . . n

loop_
_geom_bond_atom_site_label_1
_geom_bond_atom_site_label_2
_geom_bond_distance
_geom_bond_site_symmetry_2
_geom_bond_publ_flag
Mo1 S1 2.2280(14) . y
Mo1 P1 2.5098(10) . y
Mo1 P2 2.5007(11) . y
P1 C1 1.826(3) . y
P1 C1A 1.836(3) . y
P1 C1G 1.833(3) . y
P2 C2 1.825(3) . y
P2 C2A 1.826(3) . y
P2 C2G 1.831(3) . y
C1 C2 1.308(4) . y
C1A C1B 1.377(4) . n
C1A C1F 1.387(4) . n
C1B C1C 1.386(5) . n
C1C C1D 1.357(6) . n
C1D C1E 1.372(6) . n
C1E C1F 1.379(5) . n
C1G C1H 1.383(4) . n
C1G C1M 1.385(4) . n
C1H C1I 1.381(5) . n
C1I C1K 1.371(6) . n
C1K C1L 1.361(6) . n
C1L C1M 1.394(5) . n
C2A C2B 1.376(4) . n
C2A C2F 1.394(4) . n
C2B C2C 1.383(5) . n
C2C C2D 1.374(5) . n
C2D C2E 1.360(5) . n
C2E C2F 1.386(4) . n
C2G C2H 1.390(4) . n
C2G C2M 1.390(4) . n
C2H C2I 1.376(5) . n
C2I C2K 1.359(6) . n
C2K C2L 1.375(6) . n
C2L C2M 1.379(5) . n
